data_2219372
loop_
_publ_author_name
'Baranowska, Katarzyna'
'Piwowarska, Natalia'

_publ_section_title
;
 2,2,6,6-Tetramethylpiperidinium pentachlorobenzenethiolate
;
_journal_coeditor_code IM2076
_journal_issue 9
_journal_name_full 'Acta Crystallographica Section E'
_journal_page_first o1781
_journal_paper_doi 10.1107/S1600536808025877
_journal_volume 64
_journal_year 2008
_chemical_formula_iupac 'C9 H20 N + , C6 Cl5 S -'
_chemical_formula_moiety 'C9 H20 N + , C6 Cl5 S -'
_chemical_formula_sum 'C15 H20 Cl5 N S'
_chemical_formula_weight 423.63
_chemical_name_systematic
;
2,2,6,6-Tetramethylpiperidinium pentachlorobenzenethiolate
;
_space_group_IT_number 2
_symmetry_cell_setting triclinic
_symmetry_space_group_name_Hall '-P 1'
_symmetry_space_group_name_H-M 'P -1'
_atom_sites_solution_hydrogens geom
_atom_sites_solution_primary direct
_atom_sites_solution_secondary difmap
_audit_conform_dict_name cif_core.dic
_audit_conform_dict_version 2.3
_audit_creation_method 'WinGX routine CIF_UPDATE'
_cell_angle_alpha 110.946(4)
_cell_angle_beta 102.614(4)
_cell_angle_gamma 95.286(4)
_cell_formula_units_Z 2
_cell_length_a 8.4230(5)
_cell_length_b 10.5081(4)
_cell_length_c 11.6142(6)
_cell_measurement_reflns_used 6782
_cell_measurement_temperature 120(2)
_cell_measurement_theta_max 32.1971
_cell_measurement_theta_min 1.9459
_cell_volume 920.39(9)
_computing_cell_refinement
;
CrysAlis RED (Oxford Diffraction, 2006)
;
_computing_data_collection
;
CrysAlis CCD (Oxford Diffraction, 2006)
;
_computing_data_reduction
;
CrysAlis RED (Oxford Diffraction, 2006)
;
_computing_molecular_graphics 'ORTEP-3 for Windows (Farrugia, 1997)'
_computing_publication_material 'WinGX (Farrugia, 1999)'
_computing_structure_refinement 'SHELXL97 (Sheldrick, 2008)'
_computing_structure_solution 'SHELXS97 (Sheldrick, 2008)'
_diffrn_ambient_temperature 120(2)
_diffrn_detector_area_resol_mean 8.1883
_diffrn_measured_fraction_theta_full 0.971
_diffrn_measured_fraction_theta_max 0.971
_diffrn_measurement_device '4-axis \k geometry diffractometer'
_diffrn_measurement_device_type 'Oxford Diffraction KM4 CCD'
_diffrn_measurement_method '0.75\% wide \w'
_diffrn_radiation_monochromator graphite
_diffrn_radiation_type MoK\a
_diffrn_radiation_wavelength 0.71073
_diffrn_reflns_av_R_equivalents 0.0187
_diffrn_reflns_limit_h_max 10
_diffrn_reflns_limit_h_min -10
_diffrn_reflns_limit_k_max 12
_diffrn_reflns_limit_k_min -12
_diffrn_reflns_limit_l_max 10
_diffrn_reflns_limit_l_min -13
_diffrn_reflns_number 5583
_diffrn_reflns_theta_full 25.05
_diffrn_reflns_theta_max 25.05
_diffrn_reflns_theta_min 1.95
_exptl_absorpt_coefficient_mu 0.897
_exptl_absorpt_correction_T_max 0.866
_exptl_absorpt_correction_T_min 0.779
_exptl_absorpt_correction_type analytical
_exptl_absorpt_process_details
;
(CrysAlis RED; Oxford Diffraction, 2006)
;
_exptl_crystal_colour yellow
_exptl_crystal_density_diffrn 1.529
_exptl_crystal_density_method 'not measured'
_exptl_crystal_description prism
_exptl_crystal_F_000 436
_exptl_crystal_size_max 0.2076
_exptl_crystal_size_mid 0.1425
_exptl_crystal_size_min 0.0854
_refine_diff_density_max 0.667
_refine_diff_density_min -0.437
_refine_ls_extinction_method none
_refine_ls_goodness_of_fit_ref 1.21
_refine_ls_hydrogen_treatment refall
_refine_ls_matrix_type full
_refine_ls_number_parameters 279
_refine_ls_number_reflns 3161
_refine_ls_number_restraints 0
_refine_ls_restrained_S_all 1.21
_refine_ls_R_factor_all 0.036
_refine_ls_R_factor_gt 0.0337
_refine_ls_shift/su_max 0
_refine_ls_shift/su_mean 0
_refine_ls_structure_factor_coef Fsqd
_refine_ls_weighting_details 'calc w = 1/[\s^2^(Fo^2^)+(0.0605P)^2^+0.2069P] where P=(Fo^2^+2Fc^2^)/3'
_refine_ls_weighting_scheme calc
_refine_ls_wR_factor_gt 0.095
_refine_ls_wR_factor_ref 0.0968
_reflns_number_gt 2930
_reflns_number_total 3161
_reflns_threshold_expression I>2\s(I)
_cod_data_source_file im2076.cif
_cod_data_source_block I
_cod_original_cell_volume 920.39(8)
_cod_database_code 2219372
_cod_database_fobs_code 2219372

loop_
_symmetry_equiv_pos_as_xyz
'x, y, z'
'-x, -y, -z'

loop_
_atom_site_type_symbol
_atom_site_label
_atom_site_fract_x
_atom_site_fract_y
_atom_site_fract_z
_atom_site_U_iso_or_equiv
_atom_site_adp_type
_atom_site_calc_flag
_atom_site_occupancy
Cl Cl1 0.93273(6) 0.07455(4) 0.24695(4) 0.02718(15) Uani d 1
Cl Cl2 0.82093(6) -0.14335(4) -0.03115(4) 0.02729(15) Uani d 1
Cl Cl3 0.58390(6) -0.08459(5) -0.24491(4) 0.03127(16) Uani d 1
Cl Cl4 0.44756(6) 0.19129(5) -0.17487(4) 0.02934(15) Uani d 1
Cl Cl5 0.57116(6) 0.41671(5) 0.09814(4) 0.02804(15) Uani d 1
S S1 0.80012(6) 0.36293(4) 0.32284(4) 0.02321(15) Uani d 1
C C1 0.7446(2) 0.23869(17) 0.16726(15) 0.0186(4) Uani d 1
C C2 0.7987(2) 0.11030(17) 0.13157(16) 0.0191(4) Uani d 1
C C3 0.7504(2) 0.01128(17) 0.00666(17) 0.0203(4) Uani d 1
C C4 0.6429(2) 0.03617(18) -0.08959(15) 0.0211(4) Uani d 1
C C5 0.5855(2) 0.16113(18) -0.05775(16) 0.0207(4) Uani d 1
C C6 0.6375(2) 0.26039(18) 0.06694(17) 0.0197(4) Uani d 1
N N1 0.89358(18) 0.38134(15) 0.61365(13) 0.0176(3) Uani d 1
C C7 0.7556(2) 0.43976(19) 0.66962(16) 0.0238(4) Uani d 1
C C8 0.8123(3) 0.4751(2) 0.81401(17) 0.0300(4) Uani d 1
C C9 0.8679(2) 0.3550(2) 0.84610(18) 0.0309(4) Uani d 1
C C10 1.0115(2) 0.31139(19) 0.79179(17) 0.0246(4) Uani d 1
C C11 0.9685(2) 0.26709(17) 0.64589(16) 0.0208(4) Uani d 1
C C12 0.7388(3) 0.5705(2) 0.64296(19) 0.0299(4) Uani d 1
C C13 0.5913(2) 0.3374(2) 0.60334(19) 0.0309(4) Uani d 1
C C14 0.8482(3) 0.12818(19) 0.57438(19) 0.0281(4) Uani d 1
C C15 1.1256(2) 0.25939(19) 0.60015(18) 0.0252(4) Uani d 1
H H14B 0.758(3) 0.125(2) 0.611(2) 0.030(5) Uiso d 1
H H13B 0.566(3) 0.305(2) 0.510(2) 0.029(5) Uiso d 1
H H15C 1.177(2) 0.190(2) 0.6161(19) 0.025(5) Uiso d 1
H H13A 0.511(3) 0.388(3) 0.627(2) 0.039(6) Uiso d 1
H H13C 0.586(3) 0.253(3) 0.622(2) 0.036(6) Uiso d 1
H H14A 0.802(3) 0.112(2) 0.486(2) 0.026(5) Uiso d 1
H H15A 1.208(3) 0.347(2) 0.6435(19) 0.022(5) Uiso d 1
H H15B 1.102(3) 0.235(2) 0.513(2) 0.037(6) Uiso d 1
H H14C 0.908(3) 0.061(2) 0.580(2) 0.034(6) Uiso d 1
H H12B 0.838(3) 0.636(3) 0.679(3) 0.049(7) Uiso d 1
H H10B 1.046(3) 0.235(2) 0.808(2) 0.031(5) Uiso d 1
H H10A 1.105(3) 0.388(2) 0.8295(19) 0.026(5) Uiso d 1
H H12C 0.703(3) 0.549(2) 0.552(2) 0.029(5) Uiso d 1
H H9B 0.780(3) 0.277(2) 0.810(2) 0.035(6) Uiso d 1
H H1B 0.974(3) 0.452(2) 0.640(2) 0.024(5) Uiso d 1
H H12A 0.661(3) 0.616(2) 0.682(2) 0.032(6) Uiso d 1
H H1A 0.860(3) 0.349(2) 0.528(2) 0.024(5) Uiso d 1
H H9A 0.896(3) 0.382(2) 0.935(2) 0.032(5) Uiso d 1
H H8A 0.906(3) 0.553(2) 0.851(2) 0.025(5) Uiso d 1
H H8B 0.728(3) 0.501(2) 0.846(2) 0.040(6) Uiso d 1

loop_
_atom_site_aniso_label
_atom_site_aniso_U_11
_atom_site_aniso_U_22
_atom_site_aniso_U_33
_atom_site_aniso_U_12
_atom_site_aniso_U_13
_atom_site_aniso_U_23
Cl1 0.0345(3) 0.0226(2) 0.0221(2) 0.00649(19) -0.00126(19) 0.01083(18)
Cl2 0.0355(3) 0.0198(2) 0.0260(3) 0.00788(19) 0.0098(2) 0.0066(2)
Cl3 0.0350(3) 0.0329(3) 0.0166(2) 0.0010(2) 0.00332(19) 0.00236(19)
Cl4 0.0234(3) 0.0430(3) 0.0236(2) 0.0058(2) 0.00059(19) 0.0187(2)
Cl5 0.0284(3) 0.0250(3) 0.0323(3) 0.01072(19) 0.0055(2) 0.0130(2)
S1 0.0333(3) 0.0174(2) 0.0158(2) 0.00052(18) 0.00399(19) 0.00531(18)
C1 0.0201(8) 0.0188(8) 0.0169(8) -0.0004(6) 0.0056(7) 0.0075(7)
C2 0.0193(8) 0.0206(8) 0.0187(8) 0.0019(7) 0.0038(7) 0.0105(7)
C3 0.0212(9) 0.0178(8) 0.0223(9) 0.0012(7) 0.0072(7) 0.0081(7)
C4 0.0215(9) 0.0241(9) 0.0144(8) -0.0020(7) 0.0050(7) 0.0052(7)
C5 0.0156(8) 0.0294(9) 0.0195(8) 0.0016(7) 0.0032(7) 0.0139(7)
C6 0.0184(8) 0.0200(8) 0.0227(8) 0.0023(6) 0.0066(7) 0.0104(7)
N1 0.0209(8) 0.0174(7) 0.0148(7) 0.0040(6) 0.0035(6) 0.0072(6)
C7 0.0224(9) 0.0317(9) 0.0188(8) 0.0106(7) 0.0067(7) 0.0094(7)
C8 0.0248(10) 0.0456(12) 0.0189(9) 0.0122(9) 0.0069(8) 0.0097(8)
C9 0.0293(10) 0.0452(12) 0.0177(9) 0.0010(9) 0.0032(8) 0.0150(8)
C10 0.0260(10) 0.0246(9) 0.0227(9) 0.0028(8) 0.0004(7) 0.0126(7)
C11 0.0239(9) 0.0182(8) 0.0209(8) 0.0057(7) 0.0025(7) 0.0100(7)
C12 0.0333(11) 0.0302(10) 0.0270(10) 0.0163(9) 0.0078(9) 0.0098(8)
C13 0.0206(10) 0.0465(12) 0.0268(10) 0.0061(9) 0.0032(8) 0.0175(9)
C14 0.0321(11) 0.0211(9) 0.0284(10) 0.0008(8) 0.0012(8) 0.0117(8)
C15 0.0267(10) 0.0222(9) 0.0243(10) 0.0086(8) 0.0036(8) 0.0073(8)

loop_
_atom_type_symbol
_atom_type_description
_atom_type_scat_dispersion_real
_atom_type_scat_dispersion_imag
_atom_type_scat_source
C C 0.0033 0.0016 'International Tables Vol C Tables 4.2.6.8 and 6.1.1.4'
Cl Cl 0.1484 0.1585 'International Tables Vol C Tables 4.2.6.8 and 6.1.1.4'
N N 0.0061 0.0033 'International Tables Vol C Tables 4.2.6.8 and 6.1.1.4'
S S 0.1246 0.1234 'International Tables Vol C Tables 4.2.6.8 and 6.1.1.4'
H H 0 0 'International Tables Vol C Tables 4.2.6.8 and 6.1.1.4'

loop_
_geom_angle_atom_site_label_1
_geom_angle_atom_site_label_2
_geom_angle_atom_site_label_3
_geom_angle
C6 C1 C2 115.27(15)
C6 C1 S1 120.91(13)
C2 C1 S1 123.81(13)
C3 C2 C1 122.83(15)
C3 C2 Cl1 118.24(13)
C1 C2 Cl1 118.93(13)
C2 C3 C4 120.12(16)
C2 C3 Cl2 120.71(13)
C4 C3 Cl2 119.16(14)
C5 C4 C3 118.69(16)
C5 C4 Cl3 120.68(13)
C3 C4 Cl3 120.62(14)
C6 C5 C4 120.59(16)
C6 C5 Cl4 120.17(14)
C4 C5 Cl4 119.24(13)
C5 C6 C1 122.46(16)
C5 C6 Cl5 118.30(13)
C1 C6 Cl5 119.22(13)
C7 N1 C11 120.66(13)
C7 N1 H1B 104.8(14)
C11 N1 H1B 106.9(14)
C7 N1 H1A 109.8(13)
C11 N1 H1A 106.0(13)
H1B N1 H1A 108.1(18)
C12 C7 N1 106.27(15)
C12 C7 C13 108.56(16)
N1 C7 C13 110.89(15)
C12 C7 C8 110.81(16)
N1 C7 C8 106.89(14)
C13 C7 C8 113.20(16)
C9 C8 C7 113.09(16)
C9 C8 H8A 108.4(12)
C7 C8 H8A 107.6(12)
C9 C8 H8B 110.8(15)
C7 C8 H8B 107.1(15)
H8A C8 H8B 110(2)
C10 C9 C8 110.57(16)
C10 C9 H9B 107.8(14)
C8 C9 H9B 110.1(14)
C10 C9 H9A 111.4(14)
C8 C9 H9A 108.9(13)
H9B C9 H9A 108.0(19)
C9 C10 C11 112.65(15)
C9 C10 H10B 112.4(14)
C11 C10 H10B 105.7(13)
C9 C10 H10A 109.9(12)
C11 C10 H10A 107.8(12)
H10B C10 H10A 108.1(18)
C15 C11 N1 105.70(13)
C15 C11 C14 109.75(15)
N1 C11 C14 110.28(14)
C15 C11 C10 110.55(14)
N1 C11 C10 107.83(13)
C14 C11 C10 112.49(15)
C7 C12 H12B 112.2(16)
C7 C12 H12C 111.0(13)
H12B C12 H12C 109(2)
C7 C12 H12A 110.5(14)
H12B C12 H12A 105(2)
H12C C12 H12A 108.8(19)
C7 C13 H13B 111.6(12)
C7 C13 H13A 105.4(15)
H13B C13 H13A 106(2)
C7 C13 H13C 114.9(13)
H13B C13 H13C 105.8(18)
H13A C13 H13C 113(2)
C11 C14 H14B 111.3(13)
C11 C14 H14A 111.4(12)
H14B C14 H14A 107.1(18)
C11 C14 H14C 106.6(14)
H14B C14 H14C 111(2)
H14A C14 H14C 109.9(19)
C11 C15 H15C 110.0(12)
C11 C15 H15A 113.3(12)
H15C C15 H15A 107.1(17)
C11 C15 H15B 111.8(14)
H15C C15 H15B 105.8(19)
H15A C15 H15B 108.5(18)

loop_
_geom_bond_atom_site_label_1
_geom_bond_atom_site_label_2
_geom_bond_distance
Cl1 C2 1.7286(16)
Cl2 C3 1.7228(18)
Cl3 C4 1.7225(16)
Cl4 C5 1.7283(16)
Cl5 C6 1.7246(18)
S1 C1 1.7377(16)
C1 C6 1.411(2)
C1 C2 1.413(2)
C2 C3 1.392(2)
C3 C4 1.396(3)
C4 C5 1.394(3)
C5 C6 1.391(2)
N1 C7 1.525(2)
N1 C11 1.529(2)
N1 H1B 0.87(2)
N1 H1A 0.90(2)
C7 C12 1.524(3)
C7 C13 1.528(3)
C7 C8 1.533(2)
C8 C9 1.524(3)
C8 H8A 0.98(2)
C8 H8B 0.89(3)
C9 C10 1.516(3)
C9 H9B 0.95(2)
C9 H9A 0.94(2)
C10 C11 1.535(2)
C10 H10B 0.94(2)
C10 H10A 0.97(2)
C11 C15 1.528(3)
C11 C14 1.530(2)
C12 H12B 0.94(3)
C12 H12C 0.96(2)
C12 H12A 0.95(3)
C13 H13B 0.98(2)
C13 H13A 0.92(3)
C13 H13C 0.98(2)
C14 H14B 0.95(2)
C14 H14A 0.96(2)
C14 H14C 0.91(3)
C15 H15C 0.94(2)
C15 H15A 0.99(2)
C15 H15B 0.93(2)

loop_
_geom_hbond_atom_site_label_D
_geom_hbond_atom_site_label_H
_geom_hbond_atom_site_label_A
_geom_hbond_site_symmetry_A
_geom_hbond_distance_DH
_geom_hbond_distance_HA
_geom_hbond_distance_DA
_geom_hbond_angle_DHA
N1 H1B S1 2_766 0.87(2) 2.44(2) 3.301(2) 170(2)
N1 H1A S1 . 0.90(2) 2.39(2) 3.226(2) 157(2)
C14 H14C Cl1 2_756 0.91(3) 3.02(2) 3.803(2) 145(2)
C15 H15B Cl1 . 0.93(2) 2.88(2) 3.748(2) 156(2)
C13 H13B Cl3 2_655 0.98(2) 3.02(2) 3.905(2) 151(2)
C13 H13C Cl4 1_556 0.98(2) 3.08(2) 3.782(2) 129(2)
C9 H9B Cl4 1_556 0.95(2) 2.92(2) 3.708(2) 141(2)
C15 H15C Cl4 1_656 0.94(2) 2.94(2) 3.646(2) 133(2)
C8 H8B Cl5 2_666 0.89(3) 2.87(3) 3.748(2) 169(2)
C10 H10A Cl5 2_766 0.97(2) 3.02(2) 3.966(2) 167(2)

loop_
_cod_related_entry_id
_cod_related_entry_database
_cod_related_entry_code
1 ChemSpider 30655600
